data_4032000
loop_
_publ_author_name
'Zhurkin, Fedor E.'
'Hu, Xile'

_publ_section_title
;
 \g-Selective Allylation of (E)-Alkenylzinc Iodides Prepared by Reductive
 Coupling of Arylacetylenes with Alkyl Iodides.
;
_journal_issue 13
_journal_name_full 'The Journal of organic chemistry'
_journal_page_first 5795
_journal_page_last 5802
_journal_paper_doi 10.1021/acs.joc.6b01306
_journal_volume 81
_journal_year 2016
_chemical_formula_moiety 'C26 H29 N O4'
_chemical_formula_sum 'C26 H29 N O4'
_chemical_formula_weight 419.50
_space_group_IT_number 14
_symmetry_cell_setting monoclinic
_symmetry_space_group_name_Hall '-P 2ybc'
_symmetry_space_group_name_H-M 'P 1 21/c 1'
_atom_sites_solution_hydrogens geom
_atom_sites_solution_primary direct
_atom_sites_solution_secondary difmap
_audit_creation_method SHELXL-97
_audit_update_record
;
2016-01-19 # Formatted by publCIF

;
_cell_angle_alpha 90.00
_cell_angle_beta 114.656(8)
_cell_angle_gamma 90.00
_cell_formula_units_Z 8
_cell_length_a 20.7774(14)
_cell_length_b 13.3315(5)
_cell_length_c 17.7511(11)
_cell_measurement_reflns_used 9349
_cell_measurement_temperature 140(2)
_cell_measurement_theta_max 29.0330
_cell_measurement_theta_min 3.6430
_cell_volume 4468.7(5)
_computing_cell_refinement 'CrysAlisPro 1.171.38.41 (Rigaku OD, 2015)'
_computing_data_collection 'CrysAlisPro 1.171.38.41 (Rigaku OD, 2015)'
_computing_data_reduction 'CrysAlisPro 1.171.38.41 (Rigaku OD, 2015)'
_computing_molecular_graphics 'Bruker SHELXTL'
_computing_publication_material 'Bruker SHELXTL'
_computing_structure_refinement 'SHELXL-97 (Sheldrick, 1997)'
_computing_structure_solution 'SHELXS-97 (Sheldrick, 1990)'
_diffrn_ambient_temperature 140(2)
_diffrn_detector_area_resol_mean 10.2665
_diffrn_measured_fraction_theta_full 0.994
_diffrn_measured_fraction_theta_max 0.886
_diffrn_measurement_device_type 'SuperNova, Dual, Cu at zero, Atlas'
_diffrn_measurement_method '\w scans'
_diffrn_radiation_monochromator mirror
_diffrn_radiation_source 'SuperNova (Mo) X-ray Source'
_diffrn_radiation_type 'Mo K\a'
_diffrn_radiation_wavelength 0.71073
_diffrn_reflns_av_R_equivalents 0.0555
_diffrn_reflns_av_sigmaI/netI 0.0519
_diffrn_reflns_limit_h_max 26
_diffrn_reflns_limit_h_min -27
_diffrn_reflns_limit_k_max 16
_diffrn_reflns_limit_k_min -17
_diffrn_reflns_limit_l_max 22
_diffrn_reflns_limit_l_min -23
_diffrn_reflns_number 49518
_diffrn_reflns_theta_full 27.00
_diffrn_reflns_theta_max 29.50
_diffrn_reflns_theta_min 3.31
_exptl_absorpt_coefficient_mu 0.084
_exptl_absorpt_correction_T_max 1.00000
_exptl_absorpt_correction_T_min 0.80593
_exptl_absorpt_correction_type multi-scan
_exptl_absorpt_process_details
;
CrysAlisPro 1.171.38.41 (Rigaku Oxford Diffraction, 2015)
Empirical absorption correction using spherical harmonics,
implemented in SCALE3 ABSPACK scaling algorithm.
;
_exptl_crystal_colour 'clear pale colourless'
_exptl_crystal_density_diffrn 1.247
_exptl_crystal_density_method 'not measured'
_exptl_crystal_description irregular
_exptl_crystal_F_000 1792
_exptl_crystal_size_max 0.41
_exptl_crystal_size_mid 0.35
_exptl_crystal_size_min 0.26
_refine_diff_density_max 0.518
_refine_diff_density_min -0.309
_refine_diff_density_rms 0.049
_refine_ls_extinction_method none
_refine_ls_goodness_of_fit_ref 1.024
_refine_ls_hydrogen_treatment constr
_refine_ls_matrix_type full
_refine_ls_number_parameters 580
_refine_ls_number_reflns 11050
_refine_ls_number_restraints 43
_refine_ls_restrained_S_all 1.023
_refine_ls_R_factor_all 0.1040
_refine_ls_R_factor_gt 0.0603
_refine_ls_shift/su_max 0.001
_refine_ls_shift/su_mean 0.000
_refine_ls_structure_factor_coef Fsqd
_refine_ls_weighting_details 'calc w=1/[\s^2^(Fo^2^)+(0.0627P)^2^+1.8982P] where P=(Fo^2^+2Fc^2^)/3'
_refine_ls_weighting_scheme calc
_refine_ls_wR_factor_gt 0.1352
_refine_ls_wR_factor_ref 0.1574
_reflns_number_gt 7177
_reflns_number_total 11050
_reflns_threshold_expression >2sigma(I)
_cod_data_source_file jo6b01306_si_002.cif
_cod_data_source_block fz474-2
_cod_original_cell_volume 4468.6(5)
_cod_original_sg_symbol_Hall ' -P 2ybc'
_cod_original_sg_symbol_H-M 'P 21/c'
_cod_database_code 4032000
_publcif_datablock.id {49f5848a-f14a-4a77-93d1-f9a5baf19905}

_publcif_info_exptl_table_max_cols 4
_publcif_info_exptl_table_use_headnotes n

loop_
_symmetry_equiv_pos_as_xyz
'x, y, z'
'-x, y+1/2, -z+1/2'
'-x, -y, -z'
'x, -y-1/2, z-1/2'

loop_
_atom_site_label
_atom_site_type_symbol
_atom_site_fract_x
_atom_site_fract_y
_atom_site_fract_z
_atom_site_U_iso_or_equiv
_atom_site_adp_type
_atom_site_occupancy
_atom_site_symmetry_multiplicity
_atom_site_calc_flag
_atom_site_refinement_flags
_atom_site_disorder_assembly
_atom_site_disorder_group
O1 O 0.44666(7) 0.66026(9) 0.41996(8) 0.0275(3) Uani 1 1 d . . .
O2 O 0.35216(8) 0.74126(10) 0.42022(9) 0.0339(3) Uani 1 1 d . . .
O3A O 0.4051(6) 0.6420(6) 0.6122(5) 0.0401(16) Uani 0.63(3) 1 d PDU A 1
O4A O 0.4181(6) 0.5968(7) 0.7319(3) 0.055(2) Uani 0.63(3) 1 d PDU A 1
O3B O 0.3922(12) 0.6576(13) 0.6192(10) 0.061(5) Uani 0.37(3) 1 d PDU A 2
O4B O 0.4446(10) 0.5603(15) 0.7214(12) 0.088(7) Uani 0.37(3) 1 d PDU A 2
N1 N 0.39369(9) 0.58330(12) 0.65678(10) 0.0325(4) Uani 1 1 d DU . .
C1 C 0.52989(12) 0.72532(18) 0.37282(16) 0.0468(6) Uani 1 1 d . . .
H1A H 0.5705 0.7124 0.4256 0.070 Uiso 1 1 calc R . .
H1B H 0.5408 0.7816 0.3446 0.070 Uiso 1 1 calc R . .
H1C H 0.5199 0.6654 0.3378 0.070 Uiso 1 1 calc R . .
C2 C 0.46671(11) 0.75050(14) 0.38869(13) 0.0317(4) Uani 1 1 d . . .
H2A H 0.4782 0.8052 0.4300 0.038 Uiso 1 1 calc R . .
H2B H 0.4272 0.7729 0.3368 0.038 Uiso 1 1 calc R . .
C3 C 0.38655(10) 0.66519(13) 0.43014(11) 0.0235(4) Uani 1 1 d . . .
C4 C 0.36591(10) 0.56701(13) 0.45436(11) 0.0227(4) Uani 1 1 d . . .
C5 C 0.40206(10) 0.48405(13) 0.45784(12) 0.0290(4) Uani 1 1 d . . .
H5A H 0.4420 0.4861 0.4448 0.035 Uiso 1 1 calc R . .
H5B H 0.3881 0.4224 0.4734 0.035 Uiso 1 1 calc R . .
C6 C 0.29978(9) 0.57094(12) 0.47020(10) 0.0208(4) Uani 1 1 d . A .
H6 H 0.2993 0.6383 0.4948 0.025 Uiso 1 1 calc R . .
C7 C 0.30145(10) 0.49274(12) 0.53455(11) 0.0218(4) Uani 1 1 d . . .
C8 C 0.34356(10) 0.49953(13) 0.62007(11) 0.0243(4) Uani 1 1 d . A .
C9 C 0.34210(11) 0.42855(14) 0.67640(12) 0.0296(4) Uani 1 1 d . . .
H9 H 0.3711 0.4366 0.7339 0.036 Uiso 1 1 calc R A .
C10 C 0.29809(11) 0.34589(14) 0.64836(12) 0.0302(4) Uani 1 1 d . A .
H10 H 0.2961 0.2971 0.6863 0.036 Uiso 1 1 calc R . .
C11 C 0.25723(11) 0.33550(14) 0.56461(13) 0.0305(4) Uani 1 1 d . . .
H11 H 0.2275 0.2784 0.5447 0.037 Uiso 1 1 calc R A .
C12 C 0.25900(10) 0.40748(13) 0.50905(12) 0.0255(4) Uani 1 1 d . A .
H12 H 0.2303 0.3983 0.4516 0.031 Uiso 1 1 calc R . .
C13 C 0.23160(9) 0.56377(12) 0.39031(11) 0.0214(4) Uani 1 1 d . . .
C14 C 0.16880(10) 0.61295(13) 0.39512(11) 0.0238(4) Uani 1 1 d . A .
C15 C 0.10853(10) 0.55814(15) 0.38485(12) 0.0291(4) Uani 1 1 d . . .
H15 H 0.1073 0.4881 0.3746 0.035 Uiso 1 1 calc R A .
C16 C 0.05060(11) 0.60406(17) 0.38931(13) 0.0376(5) Uani 1 1 d . A .
H16 H 0.0100 0.5655 0.3822 0.045 Uiso 1 1 calc R . .
C17 C 0.05147(12) 0.70604(18) 0.40402(14) 0.0428(6) Uani 1 1 d . . .
H17 H 0.0117 0.7377 0.4071 0.051 Uiso 1 1 calc R A .
C18 C 0.11057(13) 0.76132(16) 0.41423(14) 0.0390(5) Uani 1 1 d . A .
H18 H 0.1112 0.8314 0.4241 0.047 Uiso 1 1 calc R . .
C19 C 0.16922(11) 0.71590(14) 0.41026(12) 0.0303(4) Uani 1 1 d . . .
H19 H 0.2097 0.7549 0.4179 0.036 Uiso 1 1 calc R A .
C20 C 0.22782(10) 0.51664(13) 0.32228(11) 0.0251(4) Uani 1 1 d . A .
H20 H 0.2700 0.4850 0.3258 0.030 Uiso 1 1 calc R . .
C21 C 0.16411(10) 0.50795(14) 0.24041(11) 0.0265(4) Uani 1 1 d . . .
H21 H 0.1207 0.5076 0.2514 0.032 Uiso 1 1 calc R A .
C22 C 0.16603(13) 0.41013(15) 0.19660(12) 0.0388(5) Uani 1 1 d . A .
H22A H 0.1635 0.3528 0.2307 0.047 Uiso 1 1 calc R . .
H22B H 0.2115 0.4056 0.1913 0.047 Uiso 1 1 calc R . .
C23 C 0.10478(15) 0.40307(17) 0.11035(14) 0.0494(6) Uani 1 1 d . . .
H23A H 0.1101 0.3413 0.0826 0.059 Uiso 1 1 calc R A .
H23B H 0.0595 0.3984 0.1161 0.059 Uiso 1 1 calc R . .
C24 C 0.10252(13) 0.49358(17) 0.05690(13) 0.0406(5) Uani 1 1 d . A .
H24A H 0.1457 0.4949 0.0464 0.049 Uiso 1 1 calc R . .
H24B H 0.0610 0.4883 0.0028 0.049 Uiso 1 1 calc R . .
C25 C 0.09776(12) 0.58955(16) 0.10018(13) 0.0377(5) Uani 1 1 d . . .
H25A H 0.0528 0.5903 0.1068 0.045 Uiso 1 1 calc R A .
H25B H 0.0978 0.6479 0.0657 0.045 Uiso 1 1 calc R . .
C26 C 0.15991(11) 0.59807(15) 0.18518(12) 0.0321(4) Uani 1 1 d . A .
H26A H 0.1548 0.6602 0.2127 0.039 Uiso 1 1 calc R . .
H26B H 0.2046 0.6031 0.1780 0.039 Uiso 1 1 calc R . .
O5 O 0.07552(8) 0.16207(10) 0.37950(10) 0.0373(4) Uani 1 1 d . . .
O6 O 0.16275(8) 0.24364(10) 0.36039(9) 0.0365(3) Uani 1 1 d . . .
O7 O 0.13315(9) 0.15747(11) 0.16275(10) 0.0523(5) Uani 1 1 d . . .
O8 O 0.08771(10) 0.07305(13) 0.05163(10) 0.0558(5) Uani 1 1 d . . .
N2 N 0.12887(9) 0.08100(12) 0.12408(10) 0.0290(4) Uani 1 1 d . . .
C27 C 0.00047(15) 0.30792(19) 0.33802(17) 0.0572(7) Uani 1 1 d . . .
H27A H 0.0205 0.3309 0.2999 0.086 Uiso 1 1 calc R . .
H27B H -0.0159 0.3659 0.3591 0.086 Uiso 1 1 calc R . .
H27C H -0.0395 0.2629 0.3087 0.086 Uiso 1 1 calc R . .
C28 C 0.05558(12) 0.25350(16) 0.40836(15) 0.0408(5) Uani 1 1 d . . .
H28A H 0.0977 0.2969 0.4351 0.049 Uiso 1 1 calc R . .
H28B H 0.0372 0.2371 0.4501 0.049 Uiso 1 1 calc R . .
C29 C 0.12877(10) 0.16810(14) 0.35558(12) 0.0281(4) Uani 1 1 d . . .
C30 C 0.14244(10) 0.07060(13) 0.32312(11) 0.0244(4) Uani 1 1 d . . .
C31 C 0.09631(11) -0.00454(15) 0.30512(13) 0.0327(4) Uani 1 1 d . . .
H31A H 0.0540 0.0033 0.3128 0.039 Uiso 1 1 calc R . .
H31B H 0.1057 -0.0660 0.2846 0.039 Uiso 1 1 calc R . .
C32 C 0.21155(10) 0.06745(13) 0.31372(11) 0.0226(4) Uani 1 1 d . . .
H32 H 0.2164 0.1338 0.2904 0.027 Uiso 1 1 calc R . .
C33 C 0.21165(9) -0.01236(12) 0.25161(11) 0.0219(4) Uani 1 1 d . . .
C34 C 0.17394(10) -0.00579(13) 0.16515(11) 0.0245(4) Uani 1 1 d . . .
C35 C 0.17616(11) -0.08012(14) 0.11100(12) 0.0288(4) Uani 1 1 d . . .
H35 H 0.1497 -0.0729 0.0529 0.035 Uiso 1 1 calc R . .
C36 C 0.21737(12) -0.16438(14) 0.14286(13) 0.0340(5) Uani 1 1 d . . .
H36 H 0.2204 -0.2149 0.1067 0.041 Uiso 1 1 calc R . .
C37 C 0.25407(11) -0.17449(14) 0.22743(13) 0.0319(4) Uani 1 1 d . . .
H37 H 0.2819 -0.2327 0.2497 0.038 Uiso 1 1 calc R . .
C38 C 0.25063(10) -0.10000(13) 0.28020(12) 0.0273(4) Uani 1 1 d . . .
H38 H 0.2760 -0.1092 0.3383 0.033 Uiso 1 1 calc R . .
C39 C 0.27569(10) 0.05676(13) 0.39696(11) 0.0223(4) Uani 1 1 d . . .
C40 C 0.34246(10) 0.09781(13) 0.39697(10) 0.0222(4) Uani 1 1 d . . .
C41 C 0.40044(10) 0.03582(14) 0.40981(11) 0.0261(4) Uani 1 1 d . . .
H41 H 0.3981 -0.0335 0.4207 0.031 Uiso 1 1 calc R . .
C42 C 0.46136(11) 0.07468(16) 0.40677(12) 0.0333(5) Uani 1 1 d . . .
H42 H 0.5003 0.0317 0.4154 0.040 Uiso 1 1 calc R . .
C43 C 0.46567(11) 0.17530(16) 0.39136(12) 0.0343(5) Uani 1 1 d . . .
H43 H 0.5074 0.2017 0.3894 0.041 Uiso 1 1 calc R . .
C44 C 0.40864(11) 0.23782(15) 0.37881(12) 0.0323(5) Uani 1 1 d . . .
H44 H 0.4117 0.3073 0.3688 0.039 Uiso 1 1 calc R . .
C45 C 0.34743(11) 0.19958(14) 0.38077(11) 0.0274(4) Uani 1 1 d . . .
H45 H 0.3084 0.2428 0.3710 0.033 Uiso 1 1 calc R . .
C46 C 0.27193(10) 0.01418(13) 0.46289(11) 0.0248(4) Uani 1 1 d . . .
H46 H 0.2270 -0.0123 0.4546 0.030 Uiso 1 1 calc R . .
C47 C 0.32976(10) 0.00275(14) 0.54878(11) 0.0268(4) Uani 1 1 d . . .
H47 H 0.3762 0.0163 0.5465 0.032 Uiso 1 1 calc R . .
C48 C 0.33131(15) -0.10272(15) 0.58170(13) 0.0472(6) Uani 1 1 d . . .
H48A H 0.3429 -0.1507 0.5466 0.057 Uiso 1 1 calc R . .
H48B H 0.2837 -0.1199 0.5778 0.057 Uiso 1 1 calc R . .
C49 C 0.38546(15) -0.11403(16) 0.67177(13) 0.0479(6) Uani 1 1 d . . .
H49A H 0.3825 -0.1827 0.6912 0.057 Uiso 1 1 calc R . .
H49B H 0.4337 -0.1045 0.6748 0.057 Uiso 1 1 calc R . .
C50 C 0.37292(12) -0.03943(16) 0.72746(12) 0.0358(5) Uani 1 1 d . . .
H50A H 0.4106 -0.0459 0.7843 0.043 Uiso 1 1 calc R . .
H50B H 0.3269 -0.0536 0.7296 0.043 Uiso 1 1 calc R . .
C51 C 0.37255(16) 0.06562(17) 0.69665(14) 0.0586(8) Uani 1 1 d . . .
H51A H 0.4206 0.0826 0.7017 0.070 Uiso 1 1 calc R . .
H51B H 0.3606 0.1129 0.7319 0.070 Uiso 1 1 calc R . .
C52 C 0.31954(14) 0.07848(15) 0.60653(13) 0.0442(6) Uani 1 1 d . . .
H52A H 0.2709 0.0718 0.6031 0.053 Uiso 1 1 calc R . .
H52B H 0.3243 0.1469 0.5878 0.053 Uiso 1 1 calc R . .

loop_
_atom_site_aniso_label
_atom_site_aniso_U_11
_atom_site_aniso_U_22
_atom_site_aniso_U_33
_atom_site_aniso_U_23
_atom_site_aniso_U_13
_atom_site_aniso_U_12
O1 0.0275(8) 0.0246(7) 0.0306(8) 0.0009(5) 0.0123(6) -0.0026(5)
O2 0.0391(9) 0.0264(7) 0.0388(8) 0.0075(6) 0.0188(7) 0.0080(6)
O3A 0.054(3) 0.031(3) 0.028(2) -0.0053(19) 0.0096(19) -0.017(2)
O4A 0.083(4) 0.055(3) 0.0153(18) -0.0108(14) 0.0107(17) -0.024(3)
O3B 0.087(10) 0.022(4) 0.034(5) 0.001(4) -0.016(5) -0.005(4)
O4B 0.070(7) 0.070(7) 0.060(6) 0.019(6) -0.037(5) -0.030(6)
N1 0.0318(10) 0.0379(10) 0.0213(9) -0.0049(7) 0.0046(8) -0.0025(7)
C1 0.0345(13) 0.0561(15) 0.0501(15) 0.0184(11) 0.0178(12) -0.0037(10)
C2 0.0357(12) 0.0282(10) 0.0300(11) 0.0052(8) 0.0123(10) -0.0050(8)
C3 0.0234(10) 0.0267(9) 0.0165(9) -0.0014(7) 0.0044(8) -0.0004(7)
C4 0.0215(10) 0.0246(9) 0.0174(9) -0.0022(6) 0.0037(8) -0.0010(7)
C5 0.0260(11) 0.0245(9) 0.0369(11) -0.0004(8) 0.0135(9) -0.0011(7)
C6 0.0225(10) 0.0216(8) 0.0161(9) -0.0021(6) 0.0057(8) 0.0015(7)
C7 0.0239(10) 0.0236(9) 0.0183(9) -0.0011(6) 0.0092(8) 0.0045(7)
C8 0.0249(10) 0.0258(9) 0.0210(9) -0.0048(7) 0.0082(8) 0.0026(7)
C9 0.0314(11) 0.0362(11) 0.0191(10) 0.0010(7) 0.0085(9) 0.0063(8)
C10 0.0351(12) 0.0298(10) 0.0256(10) 0.0067(7) 0.0127(9) 0.0071(8)
C11 0.0296(11) 0.0243(10) 0.0349(11) 0.0006(8) 0.0108(9) 0.0003(8)
C12 0.0250(10) 0.0267(9) 0.0211(9) -0.0020(7) 0.0061(8) 0.0019(7)
C13 0.0214(10) 0.0230(9) 0.0183(9) 0.0018(6) 0.0069(8) -0.0003(7)
C14 0.0242(10) 0.0307(10) 0.0148(9) 0.0033(7) 0.0064(8) 0.0039(7)
C15 0.0253(11) 0.0378(11) 0.0231(10) -0.0002(8) 0.0090(9) 0.0016(8)
C16 0.0251(12) 0.0570(14) 0.0306(12) -0.0001(9) 0.0114(10) 0.0040(9)
C17 0.0346(13) 0.0591(15) 0.0364(13) 0.0046(10) 0.0165(11) 0.0205(11)
C18 0.0479(14) 0.0355(11) 0.0334(12) 0.0035(9) 0.0168(11) 0.0159(10)
C19 0.0342(12) 0.0305(10) 0.0258(10) 0.0043(7) 0.0122(9) 0.0062(8)
C20 0.0236(10) 0.0305(10) 0.0219(9) -0.0016(7) 0.0101(8) -0.0010(7)
C21 0.0264(10) 0.0349(10) 0.0180(9) -0.0034(7) 0.0092(8) -0.0059(8)
C22 0.0560(15) 0.0287(11) 0.0230(11) -0.0025(8) 0.0078(10) -0.0079(9)
C23 0.0668(18) 0.0392(12) 0.0270(12) -0.0075(9) 0.0044(12) -0.0125(11)
C24 0.0435(14) 0.0545(14) 0.0171(10) -0.0010(9) 0.0061(10) -0.0017(10)
C25 0.0350(13) 0.0437(12) 0.0261(11) 0.0041(8) 0.0044(10) -0.0012(9)
C26 0.0303(12) 0.0310(10) 0.0283(11) -0.0005(8) 0.0054(9) -0.0017(8)
O5 0.0339(9) 0.0352(8) 0.0477(10) -0.0053(6) 0.0218(8) 0.0012(6)
O6 0.0381(9) 0.0287(7) 0.0435(9) -0.0082(6) 0.0177(7) -0.0060(6)
O7 0.0642(12) 0.0314(8) 0.0356(9) 0.0014(6) -0.0047(8) 0.0136(7)
O8 0.0553(12) 0.0720(12) 0.0226(8) 0.0019(7) -0.0010(8) 0.0264(9)
N2 0.0271(9) 0.0367(9) 0.0218(9) 0.0070(7) 0.0087(8) 0.0021(7)
C27 0.0537(17) 0.0434(14) 0.0602(17) 0.0056(12) 0.0097(14) 0.0106(12)
C28 0.0408(14) 0.0385(12) 0.0450(14) -0.0026(9) 0.0198(11) 0.0066(9)
C29 0.0241(10) 0.0320(10) 0.0236(10) 0.0002(7) 0.0055(8) 0.0008(8)
C30 0.0223(10) 0.0275(9) 0.0193(9) 0.0016(7) 0.0045(8) 0.0006(7)
C31 0.0279(11) 0.0334(11) 0.0377(12) -0.0033(8) 0.0147(10) -0.0042(8)
C32 0.0230(10) 0.0227(9) 0.0184(9) 0.0020(6) 0.0050(8) -0.0013(7)
C33 0.0206(9) 0.0222(9) 0.0207(9) 0.0018(6) 0.0065(8) -0.0040(7)
C34 0.0234(10) 0.0263(9) 0.0225(9) 0.0043(7) 0.0083(8) -0.0021(7)
C35 0.0310(11) 0.0348(10) 0.0193(9) -0.0008(7) 0.0091(9) -0.0068(8)
C36 0.0441(13) 0.0277(10) 0.0302(11) -0.0058(8) 0.0155(10) -0.0049(9)
C37 0.0359(12) 0.0236(9) 0.0309(11) -0.0010(7) 0.0086(9) 0.0005(8)
C38 0.0314(11) 0.0247(9) 0.0213(10) 0.0015(7) 0.0065(8) -0.0021(7)
C39 0.0221(10) 0.0237(9) 0.0200(9) -0.0008(7) 0.0076(8) 0.0013(7)
C40 0.0237(10) 0.0290(9) 0.0114(8) -0.0009(6) 0.0048(8) -0.0022(7)
C41 0.0243(10) 0.0345(10) 0.0173(9) 0.0032(7) 0.0066(8) 0.0030(7)
C42 0.0236(11) 0.0518(13) 0.0232(10) 0.0009(8) 0.0085(9) 0.0042(9)
C43 0.0286(12) 0.0523(13) 0.0235(10) -0.0062(9) 0.0123(9) -0.0126(9)
C44 0.0380(13) 0.0327(10) 0.0252(11) -0.0050(8) 0.0122(9) -0.0113(8)
C45 0.0311(11) 0.0285(10) 0.0214(10) -0.0045(7) 0.0097(9) -0.0037(8)
C46 0.0221(10) 0.0281(9) 0.0236(10) 0.0024(7) 0.0090(8) -0.0006(7)
C47 0.0233(10) 0.0375(10) 0.0204(9) 0.0067(7) 0.0098(8) 0.0016(8)
C48 0.0772(18) 0.0283(11) 0.0227(11) 0.0001(8) 0.0076(11) 0.0142(11)
C49 0.0764(19) 0.0319(12) 0.0257(12) 0.0066(8) 0.0119(12) 0.0179(11)
C50 0.0385(13) 0.0511(13) 0.0197(10) 0.0029(8) 0.0140(10) 0.0042(9)
C51 0.079(2) 0.0382(13) 0.0289(13) -0.0058(9) -0.0069(13) 0.0100(12)
C52 0.0556(16) 0.0289(11) 0.0290(12) -0.0026(8) -0.0012(11) 0.0114(10)

loop_
_atom_type_symbol
_atom_type_description
_atom_type_scat_dispersion_real
_atom_type_scat_dispersion_imag
_atom_type_scat_source
C C 0.0033 0.0016 'International Tables Vol C Tables 4.2.6.8 and 6.1.1.4'
H H 0.0000 0.0000 'International Tables Vol C Tables 4.2.6.8 and 6.1.1.4'
N N 0.0061 0.0033 'International Tables Vol C Tables 4.2.6.8 and 6.1.1.4'
O O 0.0106 0.0060 'International Tables Vol C Tables 4.2.6.8 and 6.1.1.4'

loop_
_geom_angle_atom_site_label_1
_geom_angle_atom_site_label_2
_geom_angle_atom_site_label_3
_geom_angle
C3 O1 C2 116.29(14)
O3B N1 O4A 113.1(9)
O3A N1 O4A 120.9(5)
O3B N1 O4B 122.8(10)
O3A N1 O4B 116.5(9)
O3B N1 C8 122.2(9)
O3A N1 C8 119.8(5)
O4A N1 C8 119.0(3)
O4B N1 C8 113.3(6)
C2 C1 H1A 109.5
C2 C1 H1B 109.5
H1A C1 H1B 109.5
C2 C1 H1C 109.5
H1A C1 H1C 109.5
H1B C1 H1C 109.5
O1 C2 C1 107.47(16)
O1 C2 H2A 110.2
C1 C2 H2A 110.2
O1 C2 H2B 110.2
C1 C2 H2B 110.2
H2A C2 H2B 108.5
O2 C3 O1 123.36(16)
O2 C3 C4 123.54(17)
O1 C3 C4 113.09(15)
C5 C4 C3 121.31(17)
C5 C4 C6 124.15(16)
C3 C4 C6 114.49(14)
C4 C5 H5A 120.0
C4 C5 H5B 120.0
H5A C5 H5B 120.0
C4 C6 C13 112.71(14)
C4 C6 C7 111.97(14)
C13 C6 C7 111.77(14)
C4 C6 H6 106.6
C13 C6 H6 106.6
C7 C6 H6 106.6
C12 C7 C8 115.37(16)
C12 C7 C6 119.81(16)
C8 C7 C6 124.82(16)
C9 C8 C7 123.01(17)
C9 C8 N1 114.87(16)
C7 C8 N1 122.11(16)
C10 C9 C8 119.58(18)
C10 C9 H9 120.2
C8 C9 H9 120.2
C11 C10 C9 119.02(18)
C11 C10 H10 120.5
C9 C10 H10 120.5
C10 C11 C12 120.69(18)
C10 C11 H11 119.7
C12 C11 H11 119.7
C11 C12 C7 122.29(18)
C11 C12 H12 118.9
C7 C12 H12 118.9
C20 C13 C14 122.37(17)
C20 C13 C6 123.31(16)
C14 C13 C6 114.32(14)
C15 C14 C19 118.22(18)
C15 C14 C13 121.36(16)
C19 C14 C13 120.41(17)
C16 C15 C14 121.10(19)
C16 C15 H15 119.5
C14 C15 H15 119.5
C15 C16 C17 120.2(2)
C15 C16 H16 119.9
C17 C16 H16 119.9
C18 C17 C16 119.4(2)
C18 C17 H17 120.3
C16 C17 H17 120.3
C17 C18 C19 120.9(2)
C17 C18 H18 119.6
C19 C18 H18 119.6
C18 C19 C14 120.2(2)
C18 C19 H19 119.9
C14 C19 H19 119.9
C13 C20 C21 127.24(17)
C13 C20 H20 116.4
C21 C20 H20 116.4
C20 C21 C22 110.95(16)
C20 C21 C26 110.48(15)
C22 C21 C26 110.55(16)
C20 C21 H21 108.3
C22 C21 H21 108.3
C26 C21 H21 108.3
C21 C22 C23 111.97(18)
C21 C22 H22A 109.2
C23 C22 H22A 109.2
C21 C22 H22B 109.2
C23 C22 H22B 109.2
H22A C22 H22B 107.9
C24 C23 C22 111.76(18)
C24 C23 H23A 109.3
C22 C23 H23A 109.3
C24 C23 H23B 109.3
C22 C23 H23B 109.3
H23A C23 H23B 107.9
C25 C24 C23 110.13(18)
C25 C24 H24A 109.6
C23 C24 H24A 109.6
C25 C24 H24B 109.6
C23 C24 H24B 109.6
H24A C24 H24B 108.1
C24 C25 C26 110.88(18)
C24 C25 H25A 109.5
C26 C25 H25A 109.5
C24 C25 H25B 109.5
C26 C25 H25B 109.5
H25A C25 H25B 108.1
C25 C26 C21 111.92(16)
C25 C26 H26A 109.2
C21 C26 H26A 109.2
C25 C26 H26B 109.2
C21 C26 H26B 109.2
H26A C26 H26B 107.9
C29 O5 C28 117.17(16)
O7 N2 O8 121.71(17)
O7 N2 C34 119.89(16)
O8 N2 C34 118.39(16)
C28 C27 H27A 109.5
C28 C27 H27B 109.5
H27A C27 H27B 109.5
C28 C27 H27C 109.5
H27A C27 H27C 109.5
H27B C27 H27C 109.5
O5 C28 C27 110.36(19)
O5 C28 H28A 109.6
C27 C28 H28A 109.6
O5 C28 H28B 109.6
C27 C28 H28B 109.6
H28A C28 H28B 108.1
O6 C29 O5 124.05(18)
O6 C29 C30 123.38(18)
O5 C29 C30 112.56(16)
C31 C30 C29 120.88(18)
C31 C30 C32 125.05(17)
C29 C30 C32 114.07(15)
C30 C31 H31A 120.0
C30 C31 H31B 120.0
H31A C31 H31B 120.0
C30 C32 C39 112.37(14)
C30 C32 C33 112.61(14)
C39 C32 C33 111.61(14)
C30 C32 H32 106.6
C39 C32 H32 106.6
C33 C32 H32 106.6
C38 C33 C34 115.17(16)
C38 C33 C32 119.73(16)
C34 C33 C32 125.10(15)
C35 C34 C33 123.02(17)
C35 C34 N2 114.41(16)
C33 C34 N2 122.57(16)
C36 C35 C34 119.24(18)
C36 C35 H35 120.4
C34 C35 H35 120.4
C37 C36 C35 119.47(18)
C37 C36 H36 120.3
C35 C36 H36 120.3
C36 C37 C38 120.32(18)
C36 C37 H37 119.8
C38 C37 H37 119.8
C37 C38 C33 122.75(18)
C37 C38 H38 118.6
C33 C38 H38 118.6
C46 C39 C40 123.49(17)
C46 C39 C32 122.82(17)
C40 C39 C32 113.69(14)
C41 C40 C45 118.28(17)
C41 C40 C39 121.40(16)
C45 C40 C39 120.27(16)
C42 C41 C40 120.66(18)
C42 C41 H41 119.7
C40 C41 H41 119.7
C43 C42 C41 120.39(19)
C43 C42 H42 119.8
C41 C42 H42 119.8
C42 C43 C44 119.60(19)
C42 C43 H43 120.2
C44 C43 H43 120.2
C45 C44 C43 120.42(19)
C45 C44 H44 119.8
C43 C44 H44 119.8
C44 C45 C40 120.64(19)
C44 C45 H45 119.7
C40 C45 H45 119.7
C39 C46 C47 128.24(17)
C39 C46 H46 115.9
C47 C46 H46 115.9
C46 C47 C52 109.88(16)
C46 C47 C48 111.33(17)
C52 C47 C48 110.07(16)
C46 C47 H47 108.5
C52 C47 H47 108.5
C48 C47 H47 108.5
C47 C48 C49 112.44(19)
C47 C48 H48A 109.1
C49 C48 H48A 109.1
C47 C48 H48B 109.1
C49 C48 H48B 109.1
H48A C48 H48B 107.8
C50 C49 C48 111.65(19)
C50 C49 H49A 109.3
C48 C49 H49A 109.3
C50 C49 H49B 109.3
C48 C49 H49B 109.3
H49A C49 H49B 108.0
C49 C50 C51 110.74(18)
C49 C50 H50A 109.5
C51 C50 H50A 109.5
C49 C50 H50B 109.5
C51 C50 H50B 109.5
H50A C50 H50B 108.1
C50 C51 C52 112.21(19)
C50 C51 H51A 109.2
C52 C51 H51A 109.2
C50 C51 H51B 109.2
C52 C51 H51B 109.2
H51A C51 H51B 107.9
C47 C52 C51 112.99(18)
C47 C52 H52A 109.0
C51 C52 H52A 109.0
C47 C52 H52B 109.0
C51 C52 H52B 109.0
H52A C52 H52B 107.8

loop_
_geom_bond_atom_site_label_1
_geom_bond_atom_site_label_2
_geom_bond_distance
O1 C3 1.336(2)
O1 C2 1.457(2)
O2 C3 1.210(2)
O3A N1 1.204(6)
O4A N1 1.226(4)
O3B N1 1.187(10)
O4B N1 1.232(7)
N1 C8 1.480(2)
C1 C2 1.491(3)
C1 H1A 0.9800
C1 H1B 0.9800
C1 H1C 0.9800
C2 H2A 0.9900
C2 H2B 0.9900
C3 C4 1.495(2)
C4 C5 1.324(2)
C4 C6 1.514(3)
C5 H5A 0.9500
C5 H5B 0.9500
C6 C13 1.533(2)
C6 C7 1.536(2)
C6 H6 1.0000
C7 C12 1.393(3)
C7 C8 1.404(2)
C8 C9 1.386(3)
C9 C10 1.385(3)
C9 H9 0.9500
C10 C11 1.377(3)
C10 H10 0.9500
C11 C12 1.387(3)
C11 H11 0.9500
C12 H12 0.9500
C13 C20 1.334(2)
C13 C14 1.494(2)
C14 C15 1.395(3)
C14 C19 1.398(3)
C15 C16 1.382(3)
C15 H15 0.9500
C16 C17 1.383(3)
C16 H16 0.9500
C17 C18 1.378(3)
C17 H17 0.9500
C18 C19 1.389(3)
C18 H18 0.9500
C19 H19 0.9500
C20 C21 1.508(3)
C20 H20 0.9500
C21 C22 1.527(3)
C21 C26 1.530(3)
C21 H21 1.0000
C22 C23 1.532(3)
C22 H22A 0.9900
C22 H22B 0.9900
C23 C24 1.524(3)
C23 H23A 0.9900
C23 H23B 0.9900
C24 C25 1.517(3)
C24 H24A 0.9900
C24 H24B 0.9900
C25 C26 1.527(3)
C25 H25A 0.9900
C25 H25B 0.9900
C26 H26A 0.9900
C26 H26B 0.9900
O5 C29 1.343(2)
O5 C28 1.448(2)
O6 C29 1.212(2)
O7 N2 1.211(2)
O8 N2 1.216(2)
N2 C34 1.476(2)
C27 C28 1.484(3)
C27 H27A 0.9800
C27 H27B 0.9800
C27 H27C 0.9800
C28 H28A 0.9900
C28 H28B 0.9900
C29 C30 1.496(3)
C30 C31 1.330(3)
C30 C32 1.514(3)
C31 H31A 0.9500
C31 H31B 0.9500
C32 C39 1.529(2)
C32 C33 1.533(2)
C32 H32 1.0000
C33 C38 1.391(2)
C33 C34 1.405(2)
C34 C35 1.395(3)
C35 C36 1.382(3)
C35 H35 0.9500
C36 C37 1.378(3)
C36 H36 0.9500
C37 C38 1.387(3)
C37 H37 0.9500
C38 H38 0.9500
C39 C46 1.332(2)
C39 C40 1.491(3)
C40 C41 1.399(3)
C40 C45 1.400(3)
C41 C42 1.389(3)
C41 H41 0.9500
C42 C43 1.379(3)
C42 H42 0.9500
C43 C44 1.389(3)
C43 H43 0.9500
C44 C45 1.384(3)
C44 H44 0.9500
C45 H45 0.9500
C46 C47 1.504(3)
C46 H46 0.9500
C47 C52 1.516(3)
C47 C48 1.518(3)
C47 H47 1.0000
C48 C49 1.531(3)
C48 H48A 0.9900
C48 H48B 0.9900
C49 C50 1.500(3)
C49 H49A 0.9900
C49 H49B 0.9900
C50 C51 1.502(3)
C50 H50A 0.9900
C50 H50B 0.9900
C51 C52 1.527(3)
C51 H51A 0.9900
C51 H51B 0.9900
C52 H52A 0.9900
C52 H52B 0.9900

loop_
_geom_torsion_atom_site_label_1
_geom_torsion_atom_site_label_2
_geom_torsion_atom_site_label_3
_geom_torsion_atom_site_label_4
_geom_torsion
C3 O1 C2 C1 -173.58(17)
C2 O1 C3 O2 -5.2(3)
C2 O1 C3 C4 174.35(15)
O2 C3 C4 C5 174.37(19)
O1 C3 C4 C5 -5.2(2)
O2 C3 C4 C6 -3.1(3)
O1 C3 C4 C6 177.37(14)
C5 C4 C6 C13 -94.6(2)
C3 C4 C6 C13 82.73(18)
C5 C4 C6 C7 32.4(2)
C3 C4 C6 C7 -150.23(15)
C4 C6 C7 C12 -106.31(18)
C13 C6 C7 C12 21.2(2)
C4 C6 C7 C8 73.6(2)
C13 C6 C7 C8 -158.87(16)
C12 C7 C8 C9 -1.9(3)
C6 C7 C8 C9 178.22(17)
C12 C7 C8 N1 177.52(16)
C6 C7 C8 N1 -2.4(3)
O3B N1 C8 C9 -166.9(16)
O3A N1 C8 C9 171.1(6)
O4A N1 C8 C9 -15.3(7)
O4B N1 C8 C9 27.4(19)
O3B N1 C8 C7 13.7(16)
O3A N1 C8 C7 -8.4(6)
O4A N1 C8 C7 165.2(7)
O4B N1 C8 C7 -152.0(19)
C7 C8 C9 C10 0.8(3)
N1 C8 C9 C10 -178.65(17)
C8 C9 C10 C11 0.8(3)
C9 C10 C11 C12 -1.1(3)
C10 C11 C12 C7 0.0(3)
C8 C7 C12 C11 1.5(3)
C6 C7 C12 C11 -178.60(16)
C4 C6 C13 C20 27.9(2)
C7 C6 C13 C20 -99.23(19)
C4 C6 C13 C14 -152.94(15)
C7 C6 C13 C14 79.92(17)
C20 C13 C14 C15 60.6(2)
C6 C13 C14 C15 -118.57(18)
C20 C13 C14 C19 -119.5(2)
C6 C13 C14 C19 61.4(2)
C19 C14 C15 C16 0.1(3)
C13 C14 C15 C16 -179.95(18)
C14 C15 C16 C17 0.1(3)
C15 C16 C17 C18 0.0(3)
C16 C17 C18 C19 -0.3(3)
C17 C18 C19 C14 0.5(3)
C15 C14 C19 C18 -0.4(3)
C13 C14 C19 C18 179.66(17)
C14 C13 C20 C21 2.7(3)
C6 C13 C20 C21 -178.20(16)
C13 C20 C21 C22 -149.76(19)
C13 C20 C21 C26 87.3(2)
C20 C21 C22 C23 -175.72(18)
C26 C21 C22 C23 -52.8(2)
C21 C22 C23 C24 54.6(3)
C22 C23 C24 C25 -56.4(3)
C23 C24 C25 C26 57.4(3)
C24 C25 C26 C21 -57.2(2)
C20 C21 C26 C25 177.51(17)
C22 C21 C26 C25 54.3(2)
C29 O5 C28 C27 89.6(2)
C28 O5 C29 O6 3.6(3)
C28 O5 C29 C30 -177.18(16)
O6 C29 C30 C31 -167.8(2)
O5 C29 C30 C31 13.0(3)
O6 C29 C30 C32 12.3(3)
O5 C29 C30 C32 -166.95(15)
C31 C30 C32 C39 -104.8(2)
C29 C30 C32 C39 75.08(19)
C31 C30 C32 C33 22.2(3)
C29 C30 C32 C33 -157.84(15)
C30 C32 C33 C38 -106.45(19)
C39 C32 C33 C38 21.0(2)
C30 C32 C33 C34 72.7(2)
C39 C32 C33 C34 -159.84(16)
C38 C33 C34 C35 -1.4(3)
C32 C33 C34 C35 179.45(17)
C38 C33 C34 N2 178.96(16)
C32 C33 C34 N2 -0.2(3)
O7 N2 C34 C35 -166.25(18)
O8 N2 C34 C35 14.3(2)
O7 N2 C34 C33 13.4(3)
O8 N2 C34 C33 -166.06(18)
C33 C34 C35 C36 -0.3(3)
N2 C34 C35 C36 179.37(17)
C34 C35 C36 C37 1.5(3)
C35 C36 C37 C38 -1.0(3)
C36 C37 C38 C33 -0.8(3)
C34 C33 C38 C37 1.9(3)
C32 C33 C38 C37 -178.85(17)
C30 C32 C39 C46 26.2(2)
C33 C32 C39 C46 -101.4(2)
C30 C32 C39 C40 -154.15(15)
C33 C32 C39 C40 78.24(18)
C46 C39 C40 C41 63.3(2)
C32 C39 C40 C41 -116.40(18)
C46 C39 C40 C45 -119.2(2)
C32 C39 C40 C45 61.1(2)
C45 C40 C41 C42 0.2(3)
C39 C40 C41 C42 177.76(17)
C40 C41 C42 C43 0.3(3)
C41 C42 C43 C44 0.0(3)
C42 C43 C44 C45 -0.7(3)
C43 C44 C45 C40 1.2(3)
C41 C40 C45 C44 -0.9(3)
C39 C40 C45 C44 -178.52(16)
C40 C39 C46 C47 3.2(3)
C32 C39 C46 C47 -177.22(16)
C39 C46 C47 C52 103.8(2)
C39 C46 C47 C48 -134.0(2)
C46 C47 C48 C49 -175.10(19)
C52 C47 C48 C49 -53.0(3)
C47 C48 C49 C50 55.8(3)
C48 C49 C50 C51 -55.5(3)
C49 C50 C51 C52 54.5(3)
C46 C47 C52 C51 175.0(2)
C48 C47 C52 C51 52.1(3)
C50 C51 C52 C47 -53.8(3)

loop_
_publcif_info_datablock.id
_publcif_info_datablock.publ_exptl
_publcif_info_datablock.publ_geom
_publcif_info_datablock.structure
{49f5848a-f14a-4a77-93d1-f9a5baf19905} y y y

loop_
_publcif_info_exptl_table_extra_item
sin_theta_over_lambda_max

loop_
_publcif_info_tables.block_id
_publcif_info_tables.reference_item
{49f5848a-f14a-4a77-93d1-f9a5baf19905} '_publcif_info_datablock.publ_exptl'
